data_4073000
loop_
_publ_author_name
'Derrah, Eric J.'
'Pantazis, Dimitrios A.'
'McDonald, Robert'
'Rosenberg, Lisa'

_publ_section_title
;
 A Highly Reactive Ruthenium Phosphido Complex Exhibiting Ru&#x2212;P
 \p-Bonding
;
_journal_issue 6
_journal_name_full Organometallics
_journal_page_first 1473
_journal_paper_doi 10.1021/om0700056
_journal_volume 26
_journal_year 2007
_chemical_formula_moiety 'C39 H43 P2 Ru, 0.25(C5 H12)'
_chemical_formula_sum 'C40.25 H47 P2 Ru'
_chemical_formula_weight 693.79
_space_group_IT_number 14
_symmetry_cell_setting monoclinic
_symmetry_space_group_name_Hall '-P 2yn'
_symmetry_space_group_name_H-M 'P 1 21/n 1'
_atom_sites_solution_hydrogens geom
_atom_sites_solution_primary direct
_atom_sites_solution_secondary difmap
_audit_creation_method 'manual editing of SHELXL template'
_cell_angle_alpha 90.00
_cell_angle_beta 100.432(2)
_cell_angle_gamma 90.00
_cell_formula_units_Z 4
_cell_length_a 10.3907(13)
_cell_length_b 13.5621(16)
_cell_length_c 25.866(3)
_cell_measurement_reflns_used 5560
_cell_measurement_temperature 193(2)
_cell_measurement_theta_max 25.91
_cell_measurement_theta_min 2.20
_cell_volume 3584.8(7)
_computing_cell_refinement 'Bruker SAINT (Bruker, 1997)'
_computing_data_collection 'Bruker SMART (Bruker, 1997)'
_computing_data_reduction 'Bruker SAINT (Bruker, 1997)'
_computing_molecular_graphics 'Bruker SHELXTL (Bruker, 1997)'
_computing_publication_material 'Bruker SHELXTL (Bruker, 1997)'
_computing_structure_refinement 'SHELXL-97 (Sheldrick, 1997)'
_computing_structure_solution 'SHELXS-97 (Sheldrick, 1990)'
_diffrn_ambient_temperature 193(2)
_diffrn_detector_area_resol_mean 8.192
_diffrn_measured_fraction_theta_full 0.993
_diffrn_measured_fraction_theta_max 0.993
_diffrn_measurement_device_type 'Bruker PLATFORM diffractometer/SMART 1000 CCD area detector'
_diffrn_measurement_method '\w scans'
_diffrn_radiation_monochromator graphite
_diffrn_radiation_source 'fine-focus sealed tube'
_diffrn_radiation_type MoK\a
_diffrn_radiation_wavelength 0.71073
_diffrn_reflns_av_R_equivalents 0.0956
_diffrn_reflns_av_sigmaI/netI 0.0899
_diffrn_reflns_limit_h_max 12
_diffrn_reflns_limit_h_min -12
_diffrn_reflns_limit_k_max 16
_diffrn_reflns_limit_k_min -16
_diffrn_reflns_limit_l_max 32
_diffrn_reflns_limit_l_min -32
_diffrn_reflns_number 26806
_diffrn_reflns_theta_full 26.42
_diffrn_reflns_theta_max 26.42
_diffrn_reflns_theta_min 1.60
_diffrn_standards_decay_% 0
_diffrn_standards_interval_time 0
_diffrn_standards_number 0
_exptl_absorpt_coefficient_mu 0.553
_exptl_absorpt_correction_T_max 0.9316
_exptl_absorpt_correction_T_min 0.7851
_exptl_absorpt_correction_type multi-scan
_exptl_absorpt_process_details 'SADABS (Sheldrick, 1996)'
_exptl_crystal_colour blue
_exptl_crystal_density_diffrn 1.285
_exptl_crystal_density_method 'not measured'
_exptl_crystal_description prism
_exptl_crystal_F_000 1450
_exptl_crystal_size_max 0.46
_exptl_crystal_size_mid 0.18
_exptl_crystal_size_min 0.13
_platon_squeeze_details
;

 Attempts to refine peaks of residual electron density as solvent n-pentane

 carbon atoms were unsuccessful.  The data were corrected for disordered

 electron density through use of the SQUEEZE procedure (Sluis, P. van der;

 Spek, A. L. Acta Crystallogr. 1990, A46, 194-201) as implemented in PLATON

 (Spek, A.L. Acta Crystallogr. 1990, A46, C34.  PLATON - a multipurpose

 crystallographic tool.  Utrecht University, Utrecht, The Netherlands).

 A total solvent-accessible void volume of 521.7 A^3^ with a total electron

 count of 91 (consistent with one molecule of solvent n-pentane) was found

 in the unit cell.

;
_refine_diff_density_max 1.929
_refine_diff_density_min -1.062
_refine_diff_density_rms 0.130
_refine_ls_extinction_method none
_refine_ls_goodness_of_fit_ref 0.981
_refine_ls_hydrogen_treatment constr
_refine_ls_matrix_type full
_refine_ls_number_parameters 379
_refine_ls_number_reflns 7309
_refine_ls_number_restraints 0
_refine_ls_restrained_S_all 0.981
_refine_ls_R_factor_all 0.0940
_refine_ls_R_factor_gt 0.0603
_refine_ls_shift/su_max 0.000
_refine_ls_shift/su_mean 0.000
_refine_ls_structure_factor_coef Fsqd
_refine_ls_weighting_details 'calc w=1/[\s^2^(Fo^2^)+(0.0891P)^2^+0.0000P] where P=(Fo^2^+2Fc^2^)/3'
_refine_ls_weighting_scheme calc
_refine_ls_wR_factor_gt 0.1434
_refine_ls_wR_factor_ref 0.1576
_reflns_number_gt 4859
_reflns_number_total 7309
_reflns_threshold_expression I>2\s(I)
_cod_data_source_file om0700056si20070102_062649.cif
_cod_data_source_block 2a
_cod_depositor_comments
;
The following automatic conversions were performed:

'_symmetry_cell_setting' value 'Monoclinic' changed to 'monoclinic'
according to /home/saulius/struct/CIF-dictionaries/cif_core.dic
dictionary named 'cif_core.dic' version 2.4.1 from 2010-06-29.

Automatic conversion script
Id: cif_fix_values 1715 2011-07-08 13:25:40Z adriana 
;
_cod_original_cell_volume 3584.8(8)
_cod_original_sg_symbol_H-M 'P 21/n'
_cod_database_code 4073000

loop_
_symmetry_equiv_pos_as_xyz
'x, y, z'
'-x+1/2, y+1/2, -z+1/2'
'-x, -y, -z'
'x-1/2, -y-1/2, z-1/2'

loop_
_atom_site_label
_atom_site_type_symbol
_atom_site_fract_x
_atom_site_fract_y
_atom_site_fract_z
_atom_site_U_iso_or_equiv
_atom_site_adp_type
_atom_site_occupancy
_atom_site_symmetry_multiplicity
_atom_site_calc_flag
_atom_site_refinement_flags
Ru Ru -0.10540(3) 0.04968(3) 0.376929(15) 0.02491(14) Uani 1 1 d .
P1 P -0.00990(12) -0.09036(10) 0.37157(5) 0.0285(3) Uani 1 1 d .
P2 P 0.04902(11) 0.13280(9) 0.34241(5) 0.0233(3) Uani 1 1 d .
C1 C -0.2788(4) 0.0169(4) 0.41168(19) 0.0293(11) Uani 1 1 d .
H1 H -0.3130 -0.0504 0.4174 0.035 Uiso 1 1 calc R
C2 C -0.1865(5) 0.0703(4) 0.4481(2) 0.0347(12) Uani 1 1 d .
H2 H -0.1456 0.0474 0.4841 0.042 Uiso 1 1 calc R
C3 C -0.1694(5) 0.1654(4) 0.42641(19) 0.0298(11) Uani 1 1 d .
H3 H -0.1135 0.2198 0.4444 0.036 Uiso 1 1 calc R
C3A C -0.2605(4) 0.1736(4) 0.37740(18) 0.0269(11) Uani 1 1 d .
C4 C -0.2908(4) 0.2514(4) 0.34145(19) 0.0306(11) Uani 1 1 d .
H4 H -0.2475 0.3132 0.3475 0.037 Uiso 1 1 calc R
C5 C -0.3848(4) 0.2362(4) 0.2972(2) 0.0350(12) Uani 1 1 d .
H5 H -0.4058 0.2879 0.2723 0.042 Uiso 1 1 calc R
C6 C -0.4499(4) 0.1457(4) 0.2883(2) 0.0364(13) Uani 1 1 d .
H6 H -0.5148 0.1380 0.2576 0.044 Uiso 1 1 calc R
C7 C -0.4237(4) 0.0690(4) 0.3216(2) 0.0314(12) Uani 1 1 d .
H7 H -0.4691 0.0083 0.3145 0.038 Uiso 1 1 calc R
C7A C -0.3266(5) 0.0806(4) 0.3680(2) 0.0308(12) Uani 1 1 d .
C11 C 0.1586(4) -0.1167(4) 0.36175(19) 0.0268(10) Uani 1 1 d .
H11 H 0.1972 -0.0517 0.3546 0.032 Uiso 1 1 calc R
C12 C 0.1653(5) -0.1809(4) 0.3139(2) 0.0327(12) Uani 1 1 d .
H12A H 0.1296 -0.2471 0.3191 0.039 Uiso 1 1 calc R
H12B H 0.1109 -0.1511 0.2824 0.039 Uiso 1 1 calc R
C13 C 0.3051(5) -0.1909(4) 0.3050(2) 0.0396(13) Uani 1 1 d .
H13A H 0.3070 -0.2363 0.2752 0.048 Uiso 1 1 calc R
H13B H 0.3367 -0.1257 0.2955 0.048 Uiso 1 1 calc R
C14 C 0.3960(5) -0.2295(5) 0.3532(2) 0.0452(14) Uani 1 1 d .
H14A H 0.3721 -0.2984 0.3599 0.054 Uiso 1 1 calc R
H14B H 0.4870 -0.2294 0.3466 0.054 Uiso 1 1 calc R
C15 C 0.3886(5) -0.1675(5) 0.4009(2) 0.0417(14) Uani 1 1 d .
H15A H 0.4226 -0.1007 0.3958 0.050 Uiso 1 1 calc R
H15B H 0.4448 -0.1971 0.4321 0.050 Uiso 1 1 calc R
C16 C 0.2490(4) -0.1592(4) 0.41110(19) 0.0317(11) Uani 1 1 d .
H16A H 0.2472 -0.1154 0.4416 0.038 Uiso 1 1 calc R
H16B H 0.2171 -0.2251 0.4194 0.038 Uiso 1 1 calc R
C21 C -0.0648(4) -0.2098(4) 0.3941(2) 0.0296(11) Uani 1 1 d .
H21 H 0.0016 -0.2608 0.3892 0.036 Uiso 1 1 calc R
C22 C -0.1955(5) -0.2399(4) 0.3607(2) 0.0313(11) Uani 1 1 d .
H22A H -0.2601 -0.1865 0.3614 0.038 Uiso 1 1 calc R
H22B H -0.1842 -0.2491 0.3238 0.038 Uiso 1 1 calc R
C23 C -0.2475(5) -0.3353(4) 0.3807(3) 0.0462(15) Uani 1 1 d .
H23A H -0.3344 -0.3503 0.3594 0.055 Uiso 1 1 calc R
H23B H -0.1877 -0.3902 0.3762 0.055 Uiso 1 1 calc R
C24 C -0.2598(6) -0.3285(5) 0.4378(3) 0.0526(16) Uani 1 1 d .
H24A H -0.3256 -0.2778 0.4421 0.063 Uiso 1 1 calc R
H24B H -0.2899 -0.3926 0.4496 0.063 Uiso 1 1 calc R
C25 C -0.1296(7) -0.3019(5) 0.4709(3) 0.0599(18) Uani 1 1 d .
H25A H -0.0671 -0.3566 0.4695 0.072 Uiso 1 1 calc R
H25B H -0.1404 -0.2938 0.5079 0.072 Uiso 1 1 calc R
C26 C -0.0734(6) -0.2074(4) 0.4523(2) 0.0453(15) Uani 1 1 d .
H26A H 0.0151 -0.1964 0.4731 0.054 Uiso 1 1 calc R
H26B H -0.1291 -0.1511 0.4588 0.054 Uiso 1 1 calc R
C31 C 0.0829(5) 0.0822(3) 0.28043(19) 0.0270(11) Uani 1 1 d .
C32 C -0.0247(5) 0.0442(4) 0.2447(2) 0.0319(11) Uani 1 1 d .
H32 H -0.1101 0.0487 0.2528 0.038 Uiso 1 1 calc R
C33 C -0.0073(6) 0.0009(4) 0.1983(2) 0.0394(13) Uani 1 1 d .
H33 H -0.0810 -0.0224 0.1742 0.047 Uiso 1 1 calc R
C34 C 0.1165(6) -0.0089(4) 0.1867(2) 0.0416(14) Uani 1 1 d .
H34 H 0.1280 -0.0397 0.1549 0.050 Uiso 1 1 calc R
C35 C 0.2221(5) 0.0254(4) 0.2208(2) 0.0386(13) Uani 1 1 d .
H35 H 0.3073 0.0181 0.2128 0.046 Uiso 1 1 calc R
C36 C 0.2060(5) 0.0713(4) 0.2675(2) 0.0330(12) Uani 1 1 d .
H36 H 0.2805 0.0956 0.2908 0.040 Uiso 1 1 calc R
C41 C 0.2118(4) 0.1514(3) 0.38260(18) 0.0249(10) Uani 1 1 d .
C42 C 0.2441(5) 0.1003(4) 0.42995(19) 0.0296(11) Uani 1 1 d .
H42 H 0.1818 0.0575 0.4409 0.036 Uiso 1 1 calc R
C43 C 0.3667(5) 0.1116(4) 0.4613(2) 0.0378(13) Uani 1 1 d .
H43 H 0.3885 0.0751 0.4930 0.045 Uiso 1 1 calc R
C44 C 0.4566(5) 0.1752(4) 0.4466(2) 0.0387(13) Uani 1 1 d .
H44 H 0.5406 0.1826 0.4680 0.046 Uiso 1 1 calc R
C45 C 0.4240(5) 0.2281(4) 0.4007(2) 0.0362(12) Uani 1 1 d .
H45 H 0.4854 0.2730 0.3908 0.043 Uiso 1 1 calc R
C46 C 0.3037(4) 0.2169(4) 0.36901(19) 0.0300(11) Uani 1 1 d .
H46 H 0.2829 0.2542 0.3375 0.036 Uiso 1 1 calc R
C51 C 0.0050(4) 0.2614(4) 0.32533(19) 0.0253(10) Uani 1 1 d .
C52 C 0.0291(5) 0.3345(4) 0.3635(2) 0.0345(12) Uani 1 1 d .
H52 H 0.0776 0.3187 0.3972 0.041 Uiso 1 1 calc R
C53 C -0.0156(5) 0.4288(4) 0.3534(2) 0.0397(13) Uani 1 1 d .
H53 H 0.0024 0.4776 0.3801 0.048 Uiso 1 1 calc R
C54 C -0.0869(5) 0.4534(4) 0.3045(2) 0.0401(13) Uani 1 1 d .
H54 H -0.1194 0.5185 0.2978 0.048 Uiso 1 1 calc R
C55 C -0.1102(5) 0.3830(4) 0.2660(2) 0.0340(12) Uani 1 1 d .
H55 H -0.1577 0.4003 0.2323 0.041 Uiso 1 1 calc R
C56 C -0.0661(4) 0.2876(4) 0.27511(19) 0.0294(11) Uani 1 1 d .
H56 H -0.0831 0.2397 0.2479 0.035 Uiso 1 1 calc R

loop_
_atom_site_aniso_label
_atom_site_aniso_U_11
_atom_site_aniso_U_22
_atom_site_aniso_U_33
_atom_site_aniso_U_23
_atom_site_aniso_U_13
_atom_site_aniso_U_12
Ru 0.0184(2) 0.0297(2) 0.0274(2) 0.00444(17) 0.00638(15) 0.00065(16)
P1 0.0203(6) 0.0315(7) 0.0339(7) 0.0068(6) 0.0052(5) 0.0025(5)
P2 0.0163(6) 0.0321(7) 0.0218(6) 0.0022(5) 0.0044(5) 0.0000(5)
C1 0.023(2) 0.041(3) 0.027(3) 0.001(2) 0.013(2) -0.003(2)
C2 0.039(3) 0.040(3) 0.028(3) 0.010(2) 0.011(2) 0.000(2)
C3 0.030(3) 0.037(3) 0.025(3) -0.002(2) 0.010(2) -0.005(2)
C3A 0.022(2) 0.036(3) 0.023(2) -0.004(2) 0.0057(19) -0.001(2)
C4 0.021(2) 0.041(3) 0.032(3) 0.002(2) 0.010(2) 0.007(2)
C5 0.023(3) 0.050(3) 0.033(3) 0.008(2) 0.008(2) 0.009(2)
C6 0.019(2) 0.064(4) 0.025(3) -0.008(3) 0.000(2) 0.006(2)
C7 0.017(2) 0.046(3) 0.033(3) -0.013(2) 0.008(2) -0.003(2)
C7A 0.024(2) 0.036(3) 0.037(3) -0.007(2) 0.017(2) -0.001(2)
C11 0.021(2) 0.032(3) 0.027(3) -0.001(2) 0.004(2) -0.001(2)
C12 0.027(3) 0.041(3) 0.029(3) -0.006(2) 0.000(2) -0.001(2)
C13 0.037(3) 0.046(3) 0.036(3) -0.011(3) 0.008(2) 0.008(2)
C14 0.030(3) 0.059(4) 0.047(3) -0.005(3) 0.008(3) 0.018(3)
C15 0.024(3) 0.064(4) 0.032(3) 0.001(3) -0.007(2) 0.010(2)
C16 0.028(3) 0.042(3) 0.022(3) 0.002(2) -0.001(2) 0.004(2)
C21 0.018(2) 0.034(3) 0.035(3) 0.003(2) -0.003(2) 0.001(2)
C22 0.024(2) 0.043(3) 0.026(3) -0.004(2) 0.004(2) 0.000(2)
C23 0.030(3) 0.037(3) 0.069(4) -0.004(3) 0.002(3) -0.008(2)
C24 0.052(4) 0.048(4) 0.062(4) 0.016(3) 0.021(3) -0.012(3)
C25 0.075(5) 0.062(4) 0.040(4) 0.019(3) 0.006(3) -0.015(4)
C26 0.053(4) 0.053(4) 0.025(3) 0.011(3) -0.008(3) -0.015(3)
C31 0.029(3) 0.028(3) 0.023(3) 0.003(2) 0.003(2) 0.000(2)
C32 0.027(3) 0.035(3) 0.031(3) 0.008(2) -0.002(2) 0.002(2)
C33 0.051(3) 0.036(3) 0.027(3) 0.001(2) -0.005(3) 0.001(3)
C34 0.065(4) 0.036(3) 0.024(3) -0.001(2) 0.008(3) 0.007(3)
C35 0.043(3) 0.050(4) 0.026(3) -0.004(2) 0.016(2) 0.002(3)
C36 0.030(3) 0.038(3) 0.032(3) -0.002(2) 0.009(2) -0.003(2)
C41 0.019(2) 0.035(3) 0.020(2) -0.003(2) 0.0038(18) 0.0030(19)
C42 0.029(3) 0.038(3) 0.023(3) -0.001(2) 0.008(2) 0.000(2)
C43 0.039(3) 0.054(4) 0.019(3) -0.001(2) 0.000(2) 0.004(3)
C44 0.021(3) 0.067(4) 0.027(3) -0.014(3) -0.001(2) 0.002(2)
C45 0.025(3) 0.048(3) 0.038(3) -0.005(3) 0.011(2) -0.009(2)
C46 0.023(2) 0.046(3) 0.022(2) 0.000(2) 0.005(2) 0.001(2)
C51 0.018(2) 0.031(3) 0.028(3) 0.002(2) 0.0065(19) -0.0025(19)
C52 0.031(3) 0.041(3) 0.030(3) 0.000(2) 0.002(2) 0.000(2)
C53 0.044(3) 0.033(3) 0.042(3) -0.007(2) 0.010(3) -0.003(2)
C54 0.040(3) 0.032(3) 0.050(4) 0.012(3) 0.014(3) 0.003(2)
C55 0.035(3) 0.041(3) 0.026(3) 0.008(2) 0.005(2) 0.000(2)
C56 0.028(3) 0.033(3) 0.029(3) 0.005(2) 0.011(2) 0.000(2)

loop_
_atom_type_symbol
_atom_type_description
_atom_type_scat_dispersion_real
_atom_type_scat_dispersion_imag
_atom_type_scat_source
C C 0.0033 0.0016 'International Tables Vol C Tables 4.2.6.8 and 6.1.1.4'
H H 0.0000 0.0000 'International Tables Vol C Tables 4.2.6.8 and 6.1.1.4'
P P 0.1023 0.0942 'International Tables Vol C Tables 4.2.6.8 and 6.1.1.4'
Ru Ru -1.2594 0.8363 'International Tables Vol C Tables 4.2.6.8 and 6.1.1.4'

loop_
_geom_angle_atom_site_label_1
_geom_angle_atom_site_label_2
_geom_angle_atom_site_label_3
_geom_angle
P1 Ru C2 114.84(14)
P1 Ru C1 105.58(14)
C2 Ru C1 37.76(19)
P1 Ru C3 148.72(14)
C2 Ru C3 38.11(18)
C1 Ru C3 63.30(18)
P1 Ru P2 92.62(5)
C2 Ru P2 132.65(14)
C1 Ru P2 161.79(14)
C3 Ru P2 100.60(13)
P1 Ru C7A 127.94(13)
C2 Ru C7A 61.99(19)
C1 Ru C7A 37.12(18)
C3 Ru C7A 61.87(18)
P2 Ru C7A 129.21(13)
P1 Ru C3A 164.00(12)
C2 Ru C3A 61.91(18)
C1 Ru C3A 61.64(18)
C3 Ru C3A 36.99(17)
P2 Ru C3A 100.52(12)
C7A Ru C3A 36.07(17)
C21 P1 C11 103.2(2)
C21 P1 Ru 125.44(17)
C11 P1 Ru 129.54(17)
C41 P2 C31 104.1(2)
C41 P2 C51 99.8(2)
C31 P2 C51 102.9(2)
C41 P2 Ru 119.30(16)
C31 P2 Ru 114.72(16)
C51 P2 Ru 113.76(14)
C2 C1 C7A 108.2(4)
C2 C1 Ru 70.3(3)
C7A C1 Ru 75.5(3)
C1 C2 C3 108.5(5)
C1 C2 Ru 72.0(3)
C3 C2 Ru 71.9(3)
C2 C3 C3A 107.8(4)
C2 C3 Ru 70.0(3)
C3A C3 Ru 76.3(3)
C4 C3A C7A 120.3(4)
C4 C3A C3 132.3(5)
C7A C3A C3 107.4(4)
C4 C3A Ru 127.7(3)
C7A C3A Ru 71.1(3)
C3 C3A Ru 66.7(3)
C5 C4 C3A 118.5(5)
C4 C5 C6 121.1(5)
C7 C6 C5 122.4(5)
C6 C7 C7A 118.9(5)
C7 C7A C3A 118.8(5)
C7 C7A C1 133.2(5)
C3A C7A C1 107.9(4)
C7 C7A Ru 127.1(3)
C3A C7A Ru 72.8(3)
C1 C7A Ru 67.4(3)
C12 C11 C16 110.2(4)
C12 C11 P1 113.9(3)
C16 C11 P1 113.9(3)
C13 C12 C11 111.1(4)
C14 C13 C12 112.3(5)
C15 C14 C13 111.3(4)
C14 C15 C16 111.9(4)
C15 C16 C11 109.8(4)
C26 C21 C22 111.1(4)
C26 C21 P1 111.7(4)
C22 C21 P1 110.4(3)
C23 C22 C21 111.5(4)
C24 C23 C22 112.2(5)
C25 C24 C23 110.1(5)
C24 C25 C26 112.2(5)
C25 C26 C21 112.8(5)
C36 C31 C32 117.3(5)
C36 C31 P2 125.6(4)
C32 C31 P2 117.0(4)
C33 C32 C31 120.8(5)
C32 C33 C34 120.3(5)
C35 C34 C33 120.1(5)
C34 C35 C36 120.3(5)
C31 C36 C35 121.1(5)
C42 C41 C46 118.1(4)
C42 C41 P2 118.7(4)
C46 C41 P2 123.2(4)
C43 C42 C41 120.6(5)
C44 C43 C42 120.3(5)
C43 C44 C45 119.5(5)
C46 C45 C44 120.9(5)
C45 C46 C41 120.7(5)
C52 C51 C56 118.0(5)
C52 C51 P2 120.1(4)
C56 C51 P2 121.6(4)
C53 C52 C51 121.3(5)
C52 C53 C54 120.3(5)
C55 C54 C53 119.5(5)
C54 C55 C56 121.3(5)
C55 C56 C51 119.6(5)

loop_
_geom_bond_atom_site_label_1
_geom_bond_atom_site_label_2
_geom_bond_distance
Ru P1 2.1589(14)
Ru C2 2.178(5)
Ru C1 2.200(4)
Ru C3 2.202(5)
Ru P2 2.2719(12)
Ru C7A 2.307(5)
Ru C3A 2.330(5)
P1 C21 1.847(5)
P1 C11 1.849(5)
P2 C41 1.835(5)
P2 C31 1.836(5)
P2 C51 1.837(5)
C1 C2 1.417(7)
C1 C7A 1.438(7)
C2 C3 1.430(7)
C3 C3A 1.443(7)
C3A C4 1.404(7)
C3A C7A 1.435(7)
C4 C5 1.380(7)
C5 C6 1.400(7)
C6 C7 1.347(7)
C7 C7A 1.429(7)
C11 C12 1.525(7)
C11 C16 1.552(6)
C12 C13 1.516(7)
C13 C14 1.514(7)
C14 C15 1.508(8)
C15 C16 1.525(7)
C21 C26 1.524(7)
C21 C22 1.528(7)
C22 C23 1.528(7)
C23 C24 1.508(9)
C24 C25 1.508(8)
C25 C26 1.523(8)
C31 C36 1.388(7)
C31 C32 1.412(7)
C32 C33 1.377(7)
C33 C34 1.379(8)
C34 C35 1.359(8)
C35 C36 1.394(7)
C41 C42 1.394(7)
C41 C46 1.396(7)
C42 C43 1.389(7)
C43 C44 1.374(8)
C44 C45 1.377(8)
C45 C46 1.373(7)
C51 C52 1.389(7)
C51 C56 1.418(7)
C52 C53 1.369(7)
C53 C54 1.386(8)
C54 C55 1.370(8)
C55 C56 1.379(7)

loop_
_geom_torsion_atom_site_label_1
_geom_torsion_atom_site_label_2
_geom_torsion_atom_site_label_3
_geom_torsion_atom_site_label_4
_geom_torsion
C2 Ru P1 C21 37.5(3)
C1 Ru P1 C21 -1.7(2)
C3 Ru P1 C21 62.3(3)
P2 Ru P1 C21 177.7(2)
C7A Ru P1 C21 -35.3(3)
C3A Ru P1 C21 -36.9(5)
C2 Ru P1 C11 -124.3(3)
C1 Ru P1 C11 -163.5(2)
C3 Ru P1 C11 -99.6(3)
P2 Ru P1 C11 15.9(2)
C7A Ru P1 C11 162.9(3)
C3A Ru P1 C11 161.3(5)
P1 Ru P2 C41 -73.16(18)
C2 Ru P2 C41 54.7(3)
C1 Ru P2 C41 105.0(5)
C3 Ru P2 C41 78.4(2)
C7A Ru P2 C41 140.6(2)
C3A Ru P2 C41 116.0(2)
P1 Ru P2 C31 51.30(17)
C2 Ru P2 C31 179.2(2)
C1 Ru P2 C31 -130.6(4)
C3 Ru P2 C31 -157.2(2)
C7A Ru P2 C31 -95.0(2)
C3A Ru P2 C31 -119.5(2)
P1 Ru P2 C51 169.48(17)
C2 Ru P2 C51 -62.7(3)
C1 Ru P2 C51 -12.4(5)
C3 Ru P2 C51 -39.0(2)
C7A Ru P2 C51 23.2(2)
C3A Ru P2 C51 -1.4(2)
P1 Ru C1 C2 110.6(3)
C3 Ru C1 C2 -37.9(3)
P2 Ru C1 C2 -67.4(5)
C7A Ru C1 C2 -115.8(4)
C3A Ru C1 C2 -79.8(3)
P1 Ru C1 C7A -133.6(3)
C2 Ru C1 C7A 115.8(4)
C3 Ru C1 C7A 77.9(3)
P2 Ru C1 C7A 48.4(6)
C3A Ru C1 C7A 36.0(3)
C7A C1 C2 C3 -3.5(6)
Ru C1 C2 C3 63.0(3)
C7A C1 C2 Ru -66.5(3)
P1 Ru C2 C1 -83.4(3)
C3 Ru C2 C1 117.2(4)
P2 Ru C2 C1 156.9(2)
C7A Ru C2 C1 38.0(3)
C3A Ru C2 C1 79.0(3)
P1 Ru C2 C3 159.4(2)
C1 Ru C2 C3 -117.2(4)
P2 Ru C2 C3 39.7(4)
C7A Ru C2 C3 -79.2(3)
C3A Ru C2 C3 -38.1(3)
C1 C2 C3 C3A 4.5(6)
Ru C2 C3 C3A 67.6(3)
C1 C2 C3 Ru -63.1(3)
P1 Ru C3 C2 -38.0(4)
C1 Ru C3 C2 37.6(3)
P2 Ru C3 C2 -151.4(3)
C7A Ru C3 C2 79.6(3)
C3A Ru C3 C2 115.1(4)
P1 Ru C3 C3A -153.1(2)
C2 Ru C3 C3A -115.1(4)
C1 Ru C3 C3A -77.5(3)
P2 Ru C3 C3A 93.5(3)
C7A Ru C3 C3A -35.5(3)
C2 C3 C3A C4 176.1(5)
Ru C3 C3A C4 -120.5(5)
C2 C3 C3A C7A -3.7(5)
Ru C3 C3A C7A 59.7(3)
C2 C3 C3A Ru -63.4(3)
P1 Ru C3A C4 -112.1(5)
C2 Ru C3A C4 165.6(5)
C1 Ru C3A C4 -151.3(5)
C3 Ru C3A C4 126.3(6)
P2 Ru C3A C4 32.6(4)
C7A Ru C3A C4 -114.2(5)
P1 Ru C3A C7A 2.1(6)
C2 Ru C3A C7A -80.1(3)
C1 Ru C3A C7A -37.0(3)
C3 Ru C3A C7A -119.5(4)
P2 Ru C3A C7A 146.9(3)
P1 Ru C3A C3 121.6(4)
C2 Ru C3A C3 39.3(3)
C1 Ru C3A C3 82.4(3)
P2 Ru C3A C3 -93.7(3)
C7A Ru C3A C3 119.5(4)
C7A C3A C4 C5 -0.1(7)
C3 C3A C4 C5 -179.9(5)
Ru C3A C4 C5 88.6(5)
C3A C4 C5 C6 0.6(7)
C4 C5 C6 C7 -0.7(8)
C5 C6 C7 C7A 0.3(7)
C6 C7 C7A C3A 0.1(7)
C6 C7 C7A C1 177.6(5)
C6 C7 C7A Ru -89.6(5)
C4 C3A C7A C7 -0.2(7)
C3 C3A C7A C7 179.6(4)
Ru C3A C7A C7 -123.5(4)
C4 C3A C7A C1 -178.3(4)
C3 C3A C7A C1 1.6(5)
Ru C3A C7A C1 58.5(3)
C4 C3A C7A Ru 123.2(4)
C3 C3A C7A Ru -56.9(3)
C2 C1 C7A C7 -176.4(5)
Ru C1 C7A C7 120.4(5)
C2 C1 C7A C3A 1.2(5)
Ru C1 C7A C3A -61.9(3)
C2 C1 C7A Ru 63.1(3)
P1 Ru C7A C7 -65.7(5)
C2 Ru C7A C7 -166.6(5)
C1 Ru C7A C7 -127.9(6)
C3 Ru C7A C7 150.0(5)
P2 Ru C7A C7 69.6(5)
C3A Ru C7A C7 113.6(6)
P1 Ru C7A C3A -179.3(2)
C2 Ru C7A C3A 79.9(3)
C1 Ru C7A C3A 118.5(4)
C3 Ru C7A C3A 36.4(3)
P2 Ru C7A C3A -43.9(3)
P1 Ru C7A C1 62.2(3)
C2 Ru C7A C1 -38.6(3)
C3 Ru C7A C1 -82.1(3)
P2 Ru C7A C1 -162.5(2)
C3A Ru C7A C1 -118.5(4)
C21 P1 C11 C12 72.0(4)
Ru P1 C11 C12 -123.1(3)
C21 P1 C11 C16 -55.7(4)
Ru P1 C11 C16 109.2(3)
C16 C11 C12 C13 -56.2(6)
P1 C11 C12 C13 174.2(4)
C11 C12 C13 C14 55.2(6)
C12 C13 C14 C15 -54.2(7)
C13 C14 C15 C16 55.4(7)
C14 C15 C16 C11 -56.6(6)
C12 C11 C16 C15 56.7(5)
P1 C11 C16 C15 -173.7(4)
C11 P1 C21 C26 108.2(4)
Ru P1 C21 C26 -57.5(4)
C11 P1 C21 C22 -127.7(4)
Ru P1 C21 C22 66.6(4)
C26 C21 C22 C23 -51.9(6)
P1 C21 C22 C23 -176.4(4)
C21 C22 C23 C24 55.7(6)
C22 C23 C24 C25 -56.8(7)
C23 C24 C25 C26 55.4(7)
C24 C25 C26 C21 -53.7(7)
C22 C21 C26 C25 51.3(6)
P1 C21 C26 C25 175.0(4)
C41 P2 C31 C36 -5.6(5)
C51 P2 C31 C36 98.2(4)
Ru P2 C31 C36 -137.7(4)
C41 P2 C31 C32 169.3(4)
C51 P2 C31 C32 -87.0(4)
Ru P2 C31 C32 37.2(4)
C36 C31 C32 C33 -1.8(7)
P2 C31 C32 C33 -177.1(4)
C31 C32 C33 C34 2.0(8)
C32 C33 C34 C35 -0.9(8)
C33 C34 C35 C36 -0.4(8)
C32 C31 C36 C35 0.5(7)
P2 C31 C36 C35 175.4(4)
C34 C35 C36 C31 0.6(8)
C31 P2 C41 C42 -118.9(4)
C51 P2 C41 C42 135.0(4)
Ru P2 C41 C42 10.6(4)
C31 P2 C41 C46 63.4(4)
C51 P2 C41 C46 -42.7(4)
Ru P2 C41 C46 -167.1(3)
C46 C41 C42 C43 -2.8(7)
P2 C41 C42 C43 179.4(4)
C41 C42 C43 C44 1.7(8)
C42 C43 C44 C45 0.3(8)
C43 C44 C45 C46 -1.1(8)
C44 C45 C46 C41 -0.2(8)
C42 C41 C46 C45 2.1(7)
P2 C41 C46 C45 179.8(4)
C41 P2 C51 C52 -43.9(4)
C31 P2 C51 C52 -150.9(4)
Ru P2 C51 C52 84.3(4)
C41 P2 C51 C56 142.9(4)
C31 P2 C51 C56 35.8(4)
Ru P2 C51 C56 -88.9(4)
C56 C51 C52 C53 0.9(7)
P2 C51 C52 C53 -172.6(4)
C51 C52 C53 C54 0.2(8)
C52 C53 C54 C55 -1.3(8)
C53 C54 C55 C56 1.2(8)
C54 C55 C56 C51 -0.1(7)
C52 C51 C56 C55 -1.0(7)
P2 C51 C56 C55 172.5(4)

loop_
_platon_squeeze_void_nr
_platon_squeeze_void_average_x
_platon_squeeze_void_average_y
_platon_squeeze_void_average_z
_platon_squeeze_void_volume
_platon_squeeze_void_count_electrons
1 -0.002 0.000 0.000 258.9 45.4
2 0.497 0.500 0.500 259.0 45.4
